data_7061692
loop_
_publ_author_name
'Radiush, Ekaterina A.'
'Pritchina, Elena A.'
'Chulanova, Elena A.'
'Dmitriev, Alexey A.'
'Bagryanskaya, Irina Yu'
'Slawin, Alexandra M. Z.'
'Woollins, J. Derek'
'Gritsan, Nina P.'
'Zibarev, Andrey V.'
'Semenov, Nikolay A.'

_publ_section_title
;
 Chalcogen-bonded donor--acceptor complexes of
 5,6-dicyano[1,2,5]selenadiazolo[3,4-b]pyrazine with halide ions
;
_journal_issue 30
_journal_name_full 'New Journal of Chemistry'
_journal_page_first 14490
_journal_page_last 14501
_journal_paper_doi 10.1039/D2NJ02345H
_journal_volume 46
_journal_year 2022
_chemical_formula_moiety 'I, C18 H24 K N6 O6 Se'
_chemical_formula_sum 'C18 H24 I K N6 O6 Se'
_chemical_formula_weight 665.39
_chemical_name_common
;
potassium 1-iodo-5,6-dicyano[1,2,5]selenadiazolo[3,4-b]pyrazolide potassium with 18-crown-6
;
_chemical_name_systematic
;
potassium 1-iodo-5,6-dicyano[1,2,5]selenadiazolo[3,4-b]pyrazolide potassium with 18-crown-6
;
_space_group_crystal_system monoclinic
_space_group_IT_number 14
_space_group_name_Hall '-P 2yn'
_space_group_name_H-M_alt 'P 1 21/n 1'
_atom_sites_solution_hydrogens geom
_audit_creation_date 2022-04-21
_audit_creation_method
;
Olex2 1.3
(compiled 2020.11.12 svn.r5f609507 for OlexSys, GUI svn.r6408)
;
_audit_update_record
;
2022-04-22 deposited with the CCDC.	2022-07-03 downloaded from the CCDC.
;
_cell_angle_alpha 90
_cell_angle_beta 102.719(2)
_cell_angle_gamma 90
_cell_formula_units_Z 4
_cell_length_a 7.8062(4)
_cell_length_b 22.5996(14)
_cell_length_c 14.9943(9)
_cell_measurement_reflns_used 9910
_cell_measurement_temperature 296(2)
_cell_measurement_theta_max 25.85
_cell_measurement_theta_min 2.28
_cell_volume 2580.3(3)
_computing_molecular_graphics 'Olex2 1.3 (Dolomanov et al., 2009)'
_computing_publication_material 'Olex2 1.3 (Dolomanov et al., 2009)'
_computing_structure_refinement 'SHELXL 2018/3 (Sheldrick, 2015)'
_computing_structure_solution 'SHELXS-97 (Sheldrick, 1990)'
_diffrn_ambient_temperature 296.15
_diffrn_measured_fraction_theta_full 0.999
_diffrn_measured_fraction_theta_max 0.997
_diffrn_measurement_device_type 'Bruker APEX-II CCD'
_diffrn_measurement_method '\f and \w scans'
_diffrn_radiation_monochromator graphite
_diffrn_radiation_type MoK\a
_diffrn_radiation_wavelength 0.71073
_diffrn_reflns_av_R_equivalents 0.0437
_diffrn_reflns_av_unetI/netI 0.0400
_diffrn_reflns_Laue_measured_fraction_full 0.999
_diffrn_reflns_Laue_measured_fraction_max 0.997
_diffrn_reflns_limit_h_max 8
_diffrn_reflns_limit_h_min -10
_diffrn_reflns_limit_k_max 29
_diffrn_reflns_limit_k_min -29
_diffrn_reflns_limit_l_max 19
_diffrn_reflns_limit_l_min -19
_diffrn_reflns_number 34295
_diffrn_reflns_point_group_measured_fraction_full 0.999
_diffrn_reflns_point_group_measured_fraction_max 0.997
_diffrn_reflns_theta_full 25.242
_diffrn_reflns_theta_max 27.519
_diffrn_reflns_theta_min 2.278
_diffrn_standards_number 0
_exptl_absorpt_coefficient_mu 2.856
_exptl_absorpt_correction_T_max 0.7456
_exptl_absorpt_correction_T_min 0.3988
_exptl_absorpt_correction_type multi-scan
_exptl_absorpt_process_details
;
SADABS-2008/1 (Bruker,2008) was used for absorption correction.
wR2(int) was 0.0899 before and 0.0490 after correction.
The Ratio of minimum to maximum transmission is 0.5349.
The \l/2 correction factor is 0.0015.
;
_exptl_crystal_colour black
_exptl_crystal_colour_primary black
_exptl_crystal_density_diffrn 1.713
_exptl_crystal_density_method 'not measured'
_exptl_crystal_description prism
_exptl_crystal_F_000 1312
_exptl_crystal_size_max 0.9
_exptl_crystal_size_mid 0.45
_exptl_crystal_size_min 0.3
_refine_diff_density_max 0.439
_refine_diff_density_min -0.594
_refine_diff_density_rms 0.093
_refine_ls_extinction_method none
_refine_ls_goodness_of_fit_ref 1.068
_refine_ls_hydrogen_treatment constr
_refine_ls_matrix_type full
_refine_ls_number_parameters 298
_refine_ls_number_reflns 5915
_refine_ls_number_restraints 0
_refine_ls_restrained_S_all 1.068
_refine_ls_R_factor_all 0.0678
_refine_ls_R_factor_gt 0.0360
_refine_ls_shift/su_max 0.001
_refine_ls_shift/su_mean 0.000
_refine_ls_structure_factor_coef Fsqd
_refine_ls_weighting_details 'w=1/[\s^2^(Fo^2^)+(0.0358P)^2^+0.9214P] where P=(Fo^2^+2Fc^2^)/3'
_refine_ls_weighting_scheme calc
_refine_ls_wR_factor_gt 0.0690
_refine_ls_wR_factor_ref 0.0813
_reflns_Friedel_coverage 0.000
_reflns_number_gt 4196
_reflns_number_total 5915
_reflns_threshold_expression 'I > 2\s(I)'
_cod_data_source_file d2nj02345h2.cif
_cod_data_source_block 1-I_K(18-c-6)
_cod_database_code 7061692
_shelx_shelxl_version_number 2018/3
_shelx_space_group_comment
;
The symmetry employed for this shelxl refinement is uniquely defined
by the following loop, which should always be used as a source of
symmetry information in preference to the above space-group names.
They are only intended as comments.
;
_shelx_estimated_absorpt_t_max 0.481
_shelx_estimated_absorpt_t_min 0.183
_olex2_refinement_description
;
1.a Secondary CH2 refined with riding coordinates:
 C7(H7A,H7B), C8(H8A,H8B), C9(H9A,H9B), C10(H10A,H10B), C11(H11A,H11B),
 C12(H12A,H12B), C13(H13A,H13B), C14(H14A,H14B), C15(H15A,H15B), C16(H16A,H16B),
  C17(H17A,H17B), C18(H18A,H18B)
;

loop_
_space_group_symop_operation_xyz
'x, y, z'
'-x+1/2, y+1/2, -z+1/2'
'-x, -y, -z'
'x-1/2, -y-1/2, z-1/2'

loop_
_atom_site_label
_atom_site_type_symbol
_atom_site_fract_x
_atom_site_fract_y
_atom_site_fract_z
_atom_site_U_iso_or_equiv
_atom_site_adp_type
_atom_site_occupancy
_atom_site_site_symmetry_order
_atom_site_calc_flag
_atom_site_refinement_flags_posn
_atom_site_refinement_flags_adp
_atom_site_refinement_flags_occupancy
_atom_site_disorder_assembly
_atom_site_disorder_group
I1 I 0.37666(3) 0.40035(2) 0.33211(2) 0.04804(9) Uani 1 1 d . . . . .
Se1 Se 0.69209(4) 0.54459(2) 0.45423(2) 0.04356(10) Uani 1 1 d . . . . .
K1 K 0.89341(9) 0.14309(3) 0.28344(5) 0.04130(18) Uani 1 1 d . . . . .
N4 N 0.8967(3) 0.39331(11) 0.43008(17) 0.0342(6) Uani 1 1 d . . . . .
N3 N 0.8332(3) 0.45967(12) 0.26086(17) 0.0367(6) Uani 1 1 d . . . . .
O6 O 0.7586(3) 0.16012(11) 0.44008(16) 0.0503(6) Uani 1 1 d . . . . .
O5 O 0.5865(3) 0.20934(10) 0.26948(15) 0.0446(6) Uani 1 1 d . . . . .
O4 O 0.7750(3) 0.21834(11) 0.13441(15) 0.0479(6) Uani 1 1 d . . . . .
O3 O 1.0533(3) 0.14126(10) 0.13374(15) 0.0429(5) Uani 1 1 d . . . . .
O2 O 1.2149(3) 0.08568(10) 0.30235(16) 0.0463(6) Uani 1 1 d . . . . .
O1 O 1.0188(3) 0.07334(11) 0.43991(15) 0.0495(6) Uani 1 1 d . . . . .
N2 N 0.7882(3) 0.47547(12) 0.49544(17) 0.0391(6) Uani 1 1 d . . . . .
C2 C 0.8291(4) 0.44965(13) 0.4234(2) 0.0310(7) Uani 1 1 d . . . . .
C3 C 0.9275(4) 0.37240(14) 0.3533(2) 0.0316(7) Uani 1 1 d . . . . .
C6 C 0.9875(4) 0.31171(16) 0.3526(2) 0.0376(7) Uani 1 1 d . . . . .
N6 N 1.0242(4) 0.26333(14) 0.3500(2) 0.0537(8) Uani 1 1 d . . . . .
N1 N 0.7240(3) 0.53536(12) 0.33977(18) 0.0413(6) Uani 1 1 d . . . . .
C7 C 0.5772(5) 0.17566(18) 0.4179(3) 0.0555(10) Uani 1 1 d . . . . .
H7A H 0.538397 0.185581 0.473218 0.067 Uiso 1 1 calc R U . . .
H7B H 0.508184 0.142360 0.389063 0.067 Uiso 1 1 calc R U . . .
C8 C 0.5509(5) 0.22731(18) 0.3546(3) 0.0566(10) Uani 1 1 d . . . . .
H8A H 0.430956 0.241457 0.345493 0.068 Uiso 1 1 calc R U . . .
H8B H 0.629184 0.259240 0.380488 0.068 Uiso 1 1 calc R U . . .
C9 C 0.5523(5) 0.25516(16) 0.2029(3) 0.0528(9) Uani 1 1 d . . . . .
H9A H 0.624139 0.289459 0.224524 0.063 Uiso 1 1 calc R U . . .
H9B H 0.429832 0.266827 0.192024 0.063 Uiso 1 1 calc R U . . .
C10 C 0.5939(5) 0.23270(17) 0.1165(2) 0.0520(9) Uani 1 1 d . . . . .
H10A H 0.523888 0.197902 0.095443 0.062 Uiso 1 1 calc R U . . .
H10B H 0.567313 0.262758 0.069258 0.062 Uiso 1 1 calc R U . . .
C11 C 0.8355(5) 0.20710(16) 0.0534(2) 0.0492(9) Uani 1 1 d . . . . .
H11A H 0.815812 0.241517 0.013778 0.059 Uiso 1 1 calc R U . . .
H11B H 0.772128 0.173932 0.020635 0.059 Uiso 1 1 calc R U . . .
C12 C 1.0258(5) 0.19347(17) 0.0794(2) 0.0534(10) Uani 1 1 d . . . . .
H12A H 1.071245 0.187806 0.024751 0.064 Uiso 1 1 calc R U . . .
H12B H 1.088156 0.226319 0.113519 0.064 Uiso 1 1 calc R U . . .
C13 C 1.2362(5) 0.12572(17) 0.1590(2) 0.0504(9) Uani 1 1 d . . . . .
H13A H 1.302379 0.158159 0.192369 0.060 Uiso 1 1 calc R U . . .
H13B H 1.280574 0.118601 0.104415 0.060 Uiso 1 1 calc R U . . .
C14 C 1.2594(5) 0.07199(17) 0.2166(2) 0.0505(9) Uani 1 1 d . . . . .
H14A H 1.184140 0.040585 0.186014 0.061 Uiso 1 1 calc R U . . .
H14B H 1.380239 0.058587 0.227108 0.061 Uiso 1 1 calc R U . . .
C15 C 1.2302(5) 0.03607(17) 0.3613(3) 0.0589(10) Uani 1 1 d . . . . .
H15A H 1.346868 0.019123 0.370036 0.071 Uiso 1 1 calc R U . . .
H15B H 1.145206 0.006039 0.335055 0.071 Uiso 1 1 calc R U . . .
C16 C 1.1972(5) 0.05661(17) 0.4509(3) 0.0561(10) Uani 1 1 d . . . . .
H16A H 1.224453 0.025050 0.495659 0.067 Uiso 1 1 calc R U . . .
H16B H 1.272406 0.090063 0.473050 0.067 Uiso 1 1 calc R U . . .
C17 C 0.9826(5) 0.09733(18) 0.5215(2) 0.0580(10) Uani 1 1 d . . . . .
H17A H 1.054322 0.132176 0.539634 0.070 Uiso 1 1 calc R U . . .
H17B H 1.010674 0.068458 0.570389 0.070 Uiso 1 1 calc R U . . .
C18 C 0.7933(6) 0.1134(2) 0.5052(3) 0.0688(12) Uani 1 1 d . . . . .
H18A H 0.721483 0.079274 0.482390 0.083 Uiso 1 1 calc R U . . .
H18B H 0.764582 0.125907 0.562018 0.083 Uiso 1 1 calc R U . . .
C4 C 0.8974(4) 0.40621(14) 0.2696(2) 0.0340(7) Uani 1 1 d . . . . .
C1 C 0.7955(4) 0.48221(14) 0.33877(19) 0.0319(7) Uani 1 1 d . . . . .
C5 C 0.9315(4) 0.37787(17) 0.1882(2) 0.0439(8) Uani 1 1 d . . . . .
N5 N 0.9502(5) 0.35442(17) 0.1243(2) 0.0683(10) Uani 1 1 d . . . . .

loop_
_atom_site_aniso_label
_atom_site_aniso_U_11
_atom_site_aniso_U_22
_atom_site_aniso_U_33
_atom_site_aniso_U_23
_atom_site_aniso_U_13
_atom_site_aniso_U_12
I1 0.04436(14) 0.04126(15) 0.05870(16) 0.00187(11) 0.01174(10) -0.00307(10)
Se1 0.0516(2) 0.0405(2) 0.03838(19) 0.00113(15) 0.00962(15) 0.00930(16)
K1 0.0520(4) 0.0394(4) 0.0344(4) 0.0006(3) 0.0138(3) 0.0052(3)
N4 0.0364(14) 0.0333(16) 0.0316(14) 0.0043(11) 0.0048(11) 0.0000(11)
N3 0.0398(14) 0.0397(17) 0.0320(14) 0.0063(12) 0.0106(11) 0.0006(12)
O6 0.0579(15) 0.0503(16) 0.0480(14) 0.0068(12) 0.0231(11) -0.0007(12)
O5 0.0490(13) 0.0426(14) 0.0447(13) 0.0007(11) 0.0156(10) 0.0025(11)
O4 0.0494(14) 0.0569(16) 0.0362(13) 0.0049(11) 0.0069(10) -0.0037(11)
O3 0.0482(14) 0.0417(14) 0.0411(13) -0.0010(11) 0.0148(10) -0.0093(11)
O2 0.0535(14) 0.0378(14) 0.0487(14) -0.0033(11) 0.0138(11) 0.0037(11)
O1 0.0576(15) 0.0471(15) 0.0414(14) 0.0027(11) 0.0058(11) -0.0003(12)
N2 0.0466(15) 0.0367(16) 0.0334(15) 0.0032(12) 0.0078(12) 0.0080(12)
C2 0.0291(15) 0.0331(18) 0.0296(15) 0.0050(13) 0.0037(12) -0.0022(13)
C3 0.0268(14) 0.0343(18) 0.0311(16) 0.0030(13) 0.0008(12) -0.0019(13)
C6 0.0388(18) 0.040(2) 0.0321(17) -0.0007(15) 0.0029(13) -0.0033(15)
N6 0.0591(19) 0.0381(19) 0.059(2) -0.0024(15) 0.0025(15) 0.0008(15)
N1 0.0485(16) 0.0392(17) 0.0364(15) 0.0078(12) 0.0096(12) 0.0041(13)
C7 0.056(2) 0.066(3) 0.052(2) -0.0023(19) 0.0277(18) -0.0006(19)
C8 0.059(2) 0.060(3) 0.057(2) -0.004(2) 0.0264(19) 0.0148(19)
C9 0.053(2) 0.042(2) 0.062(2) 0.0037(19) 0.0093(18) 0.0031(17)
C10 0.054(2) 0.051(2) 0.047(2) 0.0110(18) 0.0015(16) -0.0043(18)
C11 0.071(2) 0.042(2) 0.0348(19) 0.0042(15) 0.0128(17) -0.0078(18)
C12 0.078(3) 0.049(2) 0.042(2) 0.0044(17) 0.0300(18) -0.0127(19)
C13 0.049(2) 0.055(2) 0.053(2) -0.0149(18) 0.0239(17) -0.0066(18)
C14 0.048(2) 0.050(2) 0.055(2) -0.0137(19) 0.0142(17) 0.0044(17)
C15 0.068(3) 0.045(2) 0.063(3) 0.002(2) 0.013(2) 0.0139(19)
C16 0.065(3) 0.047(2) 0.051(2) 0.0077(18) 0.0031(18) 0.0060(18)
C17 0.076(3) 0.062(3) 0.038(2) 0.0082(18) 0.0156(18) 0.001(2)
C18 0.082(3) 0.078(3) 0.054(2) 0.020(2) 0.032(2) 0.002(2)
C4 0.0327(16) 0.040(2) 0.0298(16) 0.0028(14) 0.0073(12) -0.0020(14)
C1 0.0284(15) 0.0345(18) 0.0324(16) 0.0057(13) 0.0059(12) 0.0004(13)
C5 0.047(2) 0.050(2) 0.0339(19) 0.0060(16) 0.0084(15) 0.0059(16)
N5 0.089(3) 0.082(3) 0.0369(18) -0.0047(17) 0.0192(17) 0.012(2)

loop_
_atom_type_symbol
_atom_type_description
_atom_type_scat_dispersion_real
_atom_type_scat_dispersion_imag
_atom_type_scat_source
C C 0.0033 0.0016 'International Tables Vol C Tables 4.2.6.8 and 6.1.1.4'
H H 0.0000 0.0000 'International Tables Vol C Tables 4.2.6.8 and 6.1.1.4'
I I -0.4742 1.8119 'International Tables Vol C Tables 4.2.6.8 and 6.1.1.4'
K K 0.2009 0.2494 'International Tables Vol C Tables 4.2.6.8 and 6.1.1.4'
N N 0.0061 0.0033 'International Tables Vol C Tables 4.2.6.8 and 6.1.1.4'
O O 0.0106 0.0060 'International Tables Vol C Tables 4.2.6.8 and 6.1.1.4'
Se Se -0.0929 2.2259 'International Tables Vol C Tables 4.2.6.8 and 6.1.1.4'

loop_
_geom_angle_atom_site_label_1
_geom_angle_atom_site_label_2
_geom_angle_atom_site_label_3
_geom_angle
_geom_angle_site_symmetry_1
_geom_angle_site_symmetry_3
_geom_angle_publ_flag
N2 Se1 N1 95.34(12) . . ?
O6 K1 O1 60.32(7) . . ?
O6 K1 N6 76.10(8) . . ?
O6 K1 N1 119.69(8) . 2_645 ?
O5 K1 O6 61.00(7) . . ?
O5 K1 O4 59.17(7) . . ?
O5 K1 O3 118.32(7) . . ?
O5 K1 O1 119.82(7) . . ?
O5 K1 N6 76.27(8) . . ?
O5 K1 N1 104.02(7) . 2_645 ?
O4 K1 O6 117.82(7) . . ?
O4 K1 O3 59.71(7) . . ?
O4 K1 O1 176.60(8) . . ?
O4 K1 N6 75.12(8) . . ?
O4 K1 N1 89.95(7) . 2_645 ?
O3 K1 O6 171.86(7) . . ?
O3 K1 O1 121.68(7) . . ?
O3 K1 N6 95.80(8) . . ?
O3 K1 N1 68.44(7) . 2_645 ?
O2 K1 O6 118.36(7) . . ?
O2 K1 O5 175.20(7) . . ?
O2 K1 O4 119.76(7) . . ?
O2 K1 O3 61.54(7) . . ?
O2 K1 O1 60.94(7) . . ?
O2 K1 N6 98.93(8) . . ?
O2 K1 N1 80.49(7) . 2_645 ?
O1 K1 N6 101.52(8) . . ?
O1 K1 N1 93.46(7) . 2_645 ?
N6 K1 N1 162.56(8) . 2_645 ?
C3 N4 C2 114.2(3) . . ?
C4 N3 C1 114.3(3) . . ?
C7 O6 K1 112.04(19) . . ?
C18 O6 K1 115.0(2) . . ?
C18 O6 C7 111.9(3) . . ?
C8 O5 K1 114.79(19) . . ?
C9 O5 K1 117.91(19) . . ?
C9 O5 C8 112.2(3) . . ?
C10 O4 K1 115.52(19) . . ?
C10 O4 C11 112.6(3) . . ?
C11 O4 K1 117.5(2) . . ?
C12 O3 K1 114.17(19) . . ?
C12 O3 C13 111.7(3) . . ?
C13 O3 K1 112.62(18) . . ?
C14 O2 K1 113.54(19) . . ?
C15 O2 K1 112.5(2) . . ?
C15 O2 C14 112.6(3) . . ?
C16 O1 K1 113.5(2) . . ?
C16 O1 C17 112.2(3) . . ?
C17 O1 K1 113.9(2) . . ?
C2 N2 Se1 105.1(2) . . ?
N4 C2 C1 122.1(3) . . ?
N2 C2 N4 120.4(3) . . ?
N2 C2 C1 117.6(3) . . ?
N4 C3 C6 117.9(3) . . ?
N4 C3 C4 123.0(3) . . ?
C4 C3 C6 119.0(3) . . ?
N6 C6 C3 175.9(3) . . ?
C6 N6 K1 144.7(3) . . ?
Se1 N1 K1 113.34(12) . 2_655 ?
C1 N1 Se1 105.2(2) . . ?
C1 N1 K1 141.4(2) . 2_655 ?
O6 C7 H7A 109.8 . . ?
O6 C7 H7B 109.8 . . ?
O6 C7 C8 109.4(3) . . ?
H7A C7 H7B 108.2 . . ?
C8 C7 H7A 109.8 . . ?
C8 C7 H7B 109.8 . . ?
O5 C8 C7 108.7(3) . . ?
O5 C8 H8A 109.9 . . ?
O5 C8 H8B 109.9 . . ?
C7 C8 H8A 109.9 . . ?
C7 C8 H8B 109.9 . . ?
H8A C8 H8B 108.3 . . ?
O5 C9 H9A 110.0 . . ?
O5 C9 H9B 110.0 . . ?
O5 C9 C10 108.6(3) . . ?
H9A C9 H9B 108.4 . . ?
C10 C9 H9A 110.0 . . ?
C10 C9 H9B 110.0 . . ?
O4 C10 C9 108.2(3) . . ?
O4 C10 H10A 110.1 . . ?
O4 C10 H10B 110.1 . . ?
C9 C10 H10A 110.1 . . ?
C9 C10 H10B 110.1 . . ?
H10A C10 H10B 108.4 . . ?
O4 C11 H11A 110.0 . . ?
O4 C11 H11B 110.0 . . ?
O4 C11 C12 108.4(3) . . ?
H11A C11 H11B 108.4 . . ?
C12 C11 H11A 110.0 . . ?
C12 C11 H11B 110.0 . . ?
O3 C12 C11 109.8(3) . . ?
O3 C12 H12A 109.7 . . ?
O3 C12 H12B 109.7 . . ?
C11 C12 H12A 109.7 . . ?
C11 C12 H12B 109.7 . . ?
H12A C12 H12B 108.2 . . ?
O3 C13 H13A 109.7 . . ?
O3 C13 H13B 109.7 . . ?
O3 C13 C14 110.0(3) . . ?
H13A C13 H13B 108.2 . . ?
C14 C13 H13A 109.7 . . ?
C14 C13 H13B 109.7 . . ?
O2 C14 C13 108.9(3) . . ?
O2 C14 H14A 109.9 . . ?
O2 C14 H14B 109.9 . . ?
C13 C14 H14A 109.9 . . ?
C13 C14 H14B 109.9 . . ?
H14A C14 H14B 108.3 . . ?
O2 C15 H15A 110.1 . . ?
O2 C15 H15B 110.1 . . ?
O2 C15 C16 107.9(3) . . ?
H15A C15 H15B 108.4 . . ?
C16 C15 H15A 110.1 . . ?
C16 C15 H15B 110.1 . . ?
O1 C16 C15 109.7(3) . . ?
O1 C16 H16A 109.7 . . ?
O1 C16 H16B 109.7 . . ?
C15 C16 H16A 109.7 . . ?
C15 C16 H16B 109.7 . . ?
H16A C16 H16B 108.2 . . ?
O1 C17 H17A 109.8 . . ?
O1 C17 H17B 109.8 . . ?
O1 C17 C18 109.3(3) . . ?
H17A C17 H17B 108.3 . . ?
C18 C17 H17A 109.8 . . ?
C18 C17 H17B 109.8 . . ?
O6 C18 C17 109.0(3) . . ?
O6 C18 H18A 109.9 . . ?
O6 C18 H18B 109.9 . . ?
C17 C18 H18A 109.9 . . ?
C17 C18 H18B 109.9 . . ?
H18A C18 H18B 108.3 . . ?
N3 C4 C3 124.3(3) . . ?
N3 C4 C5 117.5(3) . . ?
C3 C4 C5 118.2(3) . . ?
N3 C1 C2 122.1(3) . . ?
N1 C1 N3 121.2(3) . . ?
N1 C1 C2 116.6(3) . . ?
N5 C5 C4 176.6(4) . . ?

loop_
_geom_bond_atom_site_label_1
_geom_bond_atom_site_label_2
_geom_bond_distance
_geom_bond_site_symmetry_2
_geom_bond_publ_flag
Se1 N2 1.783(3) . ?
Se1 N1 1.800(3) . ?
K1 O6 2.804(2) . ?
K1 O5 2.794(2) . ?
K1 O4 2.798(2) . ?
K1 O3 2.799(2) . ?
K1 O2 2.784(2) . ?
K1 O1 2.817(2) . ?
K1 N6 2.996(3) . ?
K1 N1 3.072(3) 2_645 ?
N4 C2 1.373(4) . ?
N4 C3 1.314(4) . ?
N3 C4 1.303(4) . ?
N3 C1 1.365(4) . ?
O6 C7 1.425(4) . ?
O6 C18 1.423(4) . ?
O5 C8 1.423(4) . ?
O5 C9 1.422(4) . ?
O4 C10 1.418(4) . ?
O4 C11 1.420(4) . ?
O3 C12 1.423(4) . ?
O3 C13 1.438(4) . ?
O2 C14 1.437(4) . ?
O2 C15 1.417(4) . ?
O1 C16 1.417(4) . ?
O1 C17 1.422(4) . ?
N2 C2 1.328(4) . ?
C2 C1 1.440(4) . ?
C3 C6 1.450(5) . ?
C3 C4 1.444(4) . ?
C6 N6 1.133(4) . ?
N1 C1 1.326(4) . ?
C7 H7A 0.9700 . ?
C7 H7B 0.9700 . ?
C7 C8 1.490(5) . ?
C8 H8A 0.9700 . ?
C8 H8B 0.9700 . ?
C9 H9A 0.9700 . ?
C9 H9B 0.9700 . ?
C9 C10 1.492(5) . ?
C10 H10A 0.9700 . ?
C10 H10B 0.9700 . ?
C11 H11A 0.9700 . ?
C11 H11B 0.9700 . ?
C11 C12 1.482(5) . ?
C12 H12A 0.9700 . ?
C12 H12B 0.9700 . ?
C13 H13A 0.9700 . ?
C13 H13B 0.9700 . ?
C13 C14 1.478(5) . ?
C14 H14A 0.9700 . ?
C14 H14B 0.9700 . ?
C15 H15A 0.9700 . ?
C15 H15B 0.9700 . ?
C15 C16 1.497(5) . ?
C16 H16A 0.9700 . ?
C16 H16B 0.9700 . ?
C17 H17A 0.9700 . ?
C17 H17B 0.9700 . ?
C17 C18 1.488(6) . ?
C18 H18A 0.9700 . ?
C18 H18B 0.9700 . ?
C4 C5 1.454(5) . ?
C5 N5 1.131(4) . ?

loop_
_geom_torsion_atom_site_label_1
_geom_torsion_atom_site_label_2
_geom_torsion_atom_site_label_3
_geom_torsion_atom_site_label_4
_geom_torsion
_geom_torsion_site_symmetry_1
_geom_torsion_site_symmetry_2
_geom_torsion_site_symmetry_3
_geom_torsion_site_symmetry_4
_geom_torsion_publ_flag
Se1 N2 C2 N4 -175.9(2) . . . . ?
Se1 N2 C2 C1 2.4(3) . . . . ?
Se1 N1 C1 N3 178.0(2) . . . . ?
Se1 N1 C1 C2 -1.3(3) . . . . ?
K1 O6 C7 C8 -53.0(3) . . . . ?
K1 O6 C18 C17 47.8(4) . . . . ?
K1 O5 C8 C7 -46.0(3) . . . . ?
K1 O5 C9 C10 42.9(3) . . . . ?
K1 O4 C10 C9 52.3(3) . . . . ?
K1 O4 C11 C12 -42.9(3) . . . . ?
K1 O3 C12 C11 -52.0(3) . . . . ?
K1 O3 C13 C14 49.0(3) . . . . ?
K1 O2 C14 C13 49.5(3) . . . . ?
K1 O2 C15 C16 -55.3(3) . . . . ?
K1 O1 C16 C15 -44.9(3) . . . . ?
K1 O1 C17 C18 49.8(4) . . . . ?
K1 N1 C1 N3 -3.2(5) 2_655 . . . ?
K1 N1 C1 C2 177.4(2) 2_655 . . . ?
N4 C2 C1 N3 -1.8(4) . . . . ?
N4 C2 C1 N1 177.5(3) . . . . ?
N4 C3 C4 N3 -1.8(5) . . . . ?
N4 C3 C4 C5 -178.3(3) . . . . ?
O6 C7 C8 O5 67.1(4) . . . . ?
O5 C9 C10 O4 -61.9(4) . . . . ?
O4 C11 C12 O3 62.5(4) . . . . ?
O3 C13 C14 O2 -66.9(4) . . . . ?
O2 C15 C16 O1 68.2(4) . . . . ?
O1 C17 C18 O6 -65.5(4) . . . . ?
N2 Se1 N1 K1 -176.88(12) . . . 2_655 ?
N2 Se1 N1 C1 2.3(2) . . . . ?
N2 C2 C1 N3 179.9(3) . . . . ?
N2 C2 C1 N1 -0.8(4) . . . . ?
C2 N4 C3 C6 -175.8(3) . . . . ?
C2 N4 C3 C4 1.6(4) . . . . ?
C3 N4 C2 N2 178.4(3) . . . . ?
C3 N4 C2 C1 0.1(4) . . . . ?
C6 C3 C4 N3 175.5(3) . . . . ?
C6 C3 C4 C5 -1.0(4) . . . . ?
N1 Se1 N2 C2 -2.6(2) . . . . ?
C7 O6 C18 C17 177.1(3) . . . . ?
C8 O5 C9 C10 179.7(3) . . . . ?
C9 O5 C8 C7 175.8(3) . . . . ?
C10 O4 C11 C12 179.2(3) . . . . ?
C11 O4 C10 C9 -168.9(3) . . . . ?
C12 O3 C13 C14 179.0(3) . . . . ?
C13 O3 C12 C11 178.8(3) . . . . ?
C14 O2 C15 C16 174.9(3) . . . . ?
C15 O2 C14 C13 178.8(3) . . . . ?
C16 O1 C17 C18 -179.5(3) . . . . ?
C17 O1 C16 C15 -175.7(3) . . . . ?
C18 O6 C7 C8 176.2(3) . . . . ?
C4 N3 C1 C2 1.6(4) . . . . ?
C4 N3 C1 N1 -177.7(3) . . . . ?
C1 N3 C4 C3 0.1(4) . . . . ?
C1 N3 C4 C5 176.6(3) . . . . ?
